data_9010871
loop_
_publ_author_name
'Camara, F.'
'Iezzi, G.'
'Tiepolo, M.'
'Oberti, R.'

_publ_section_title
;
 The crstal chemistry of lithium and Fe3+ in synthetic orthopyroxene
 Sample: LMFPX3
;
_journal_name_full 'Physics and Chemistry of Minerals'
_journal_page_first 475
_journal_page_last 483
_journal_paper_doi 10.1007/s00269-006-0094-x
_journal_volume 33
_journal_year 2006
_chemical_formula_sum 'Fe0.47 Li0.2 Mg1.33 O6 Si2'
_chemical_name_mineral Enstatite
_space_group_IT_number 61
_symmetry_space_group_name_Hall '-P 2ac 2ab'
_symmetry_space_group_name_H-M 'P b c a'
_cell_angle_alpha 90
_cell_angle_beta 90
_cell_angle_gamma 90
_cell_length_a 18.2113
_cell_length_b 8.8172
_cell_length_c 5.2050
_cell_formula_units_Z 8
_cell_volume 835.781
_database_code_amcsd 0009041
_exptl_crystal_density_diffrn 3.372
_cod_original_formula_sum 'Mg1.33 Fe.47 Li.2 Si2 O6'
_cod_database_code 9010871

loop_
_space_group_symop_operation_xyz
x,y,z
x,1/2-y,1/2+z
-x,1/2+y,1/2-z
1/2-x,1/2+y,z
1/2+x,1/2-y,-z
1/2+x,y,1/2-z
1/2-x,-y,1/2+z
-x,-y,-z

loop_
_atom_site_label
_atom_site_fract_x
_atom_site_fract_y
_atom_site_fract_z
_atom_site_occupancy
_atom_site_U_iso_or_equiv
MgM1 0.37540 0.65100 0.87450 0.74000 0.00798
Fe3+M1 0.37540 0.65100 0.87450 0.20000 0.00798
Fe2+M1 0.37540 0.65100 0.87450 0.06000 0.00798
MgM2 0.37750 0.48460 0.36650 0.59000 0.00874
Fe2+M2 0.37750 0.48460 0.36650 0.21000 0.00874
LiM2 0.37750 0.48460 0.36650 0.20000 0.00874
Sia 0.27220 0.34060 0.05400 1.00000 0.00557
Sib 0.47400 0.33710 0.79420 1.00000 0.00570
O1a 0.18360 0.33750 0.04420 1.00000 0.00760
O1b 0.56300 0.33750 0.79600 1.00000 0.00760
O2a 0.31040 0.50320 0.05020 1.00000 0.00912
O2b 0.43420 0.48710 0.69730 1.00000 0.00937
O3a 0.30330 0.22810 -0.17140 1.00000 0.00887
O3b 0.44740 0.20170 0.59200 1.00000 0.00925

loop_
_cod_related_entry_id
_cod_related_entry_database
_cod_related_entry_code
1 AMCSD 0009041
